data_7041312
loop_
_publ_author_name
'Zhou, Jian'
'Zou, Hua-Hong'
'Zhao, Rongqing'
'Xiao, Hong'
'Ding, Qingran'

_publ_section_title
;
 A unique dysprosium selenoarsenate(iii) exhibiting a photocurrent
 response and slow magnetic relaxation behavior.
;
_journal_issue 2
_journal_name_full 'Dalton transactions (Cambridge, England : 2003)'
_journal_page_first 342
_journal_page_last 346
_journal_paper_doi 10.1039/c6dt04266j
_journal_volume 46
_journal_year 2017
_chemical_formula_moiety '3(C16 H48 Cl2 Dy2 N10 O2), 2(As3 Se6)'
_chemical_formula_sum 'C48 H144 As6 Cl6 Dy6 N30 O6 Se12'
_chemical_formula_weight 3822.67
_space_group_crystal_system trigonal
_space_group_IT_number 161
_space_group_name_Hall 'R 3 -2"c'
_space_group_name_H-M_alt 'R 3 c :H'
_atom_sites_solution_hydrogens geom
_audit_creation_method SHELXL-2016/6
_audit_update_record
;
2016-11-30 deposited with the CCDC.
2016-12-01 downloaded from the CCDC.
;
_cell_angle_alpha 90
_cell_angle_beta 90
_cell_angle_gamma 120
_cell_formula_units_Z 6
_cell_length_a 23.7651(10)
_cell_length_b 23.7651(10)
_cell_length_c 33.358(3)
_cell_measurement_reflns_used 5129
_cell_measurement_temperature 173(2)
_cell_measurement_theta_max 25.10
_cell_measurement_theta_min 1.57
_cell_volume 16315.9(18)
_computing_cell_refinement 'CrystalClear, Ver. 1.30 (Rigaku/MSC, 2001)'
_computing_data_collection 'CrystalClear, Ver. 1.30 (Rigaku/MSC, 2001)'
_computing_data_reduction 'CrystalStructure, Ver. 3.60 (Rigaku/MSC, 2004)'
_computing_molecular_graphics 'ORTEPII (Johnson, 1976)'
_computing_publication_material SHELXL-2016/6
_computing_structure_refinement 'SHELXL-2016/6 (Sheldrick, 2016)'
_computing_structure_solution 'SHELXS-2016/6 (Sheldrick, 2016)'
_diffrn_ambient_temperature 173(2)
_diffrn_detector_area_resol_mean 7.31
_diffrn_measured_fraction_theta_full 0.999
_diffrn_measured_fraction_theta_max 0.992
_diffrn_measurement_device_type 'Rigaku Mercury'
_diffrn_measurement_method \w
_diffrn_radiation_type MoK\a
_diffrn_radiation_wavelength 0.71073
_diffrn_reflns_av_R_equivalents 0.0612
_diffrn_reflns_av_unetI/netI 0.0876
_diffrn_reflns_Laue_measured_fraction_full 0.999
_diffrn_reflns_Laue_measured_fraction_max 0.992
_diffrn_reflns_limit_h_max 29
_diffrn_reflns_limit_h_min -18
_diffrn_reflns_limit_k_max 27
_diffrn_reflns_limit_k_min -22
_diffrn_reflns_limit_l_max 41
_diffrn_reflns_limit_l_min -27
_diffrn_reflns_number 12443
_diffrn_reflns_point_group_measured_fraction_full 0.792
_diffrn_reflns_point_group_measured_fraction_max 0.773
_diffrn_reflns_theta_full 25.242
_diffrn_reflns_theta_max 26.387
_diffrn_reflns_theta_min 1.571
_exptl_absorpt_coefficient_mu 10.096
_exptl_absorpt_correction_T_max 0.4989
_exptl_absorpt_correction_T_min 0.3771
_exptl_absorpt_correction_type multi-scan
_exptl_absorpt_process_details 'Jacobson, R. (1998) Private communication'
_exptl_crystal_colour red
_exptl_crystal_density_diffrn 2.334
_exptl_crystal_description block
_exptl_crystal_F_000 10764
_exptl_crystal_size_max 0.120
_exptl_crystal_size_mid 0.110
_exptl_crystal_size_min 0.080
_refine_diff_density_max 1.642
_refine_diff_density_min -1.387
_refine_diff_density_rms 0.219
_refine_ls_abs_structure_details
;
 Flack x determined using 1227 quotients [(I+)-(I-)]/[(I+)+(I-)]
 (Parsons, Flack and Wagner, Acta Cryst. B69 (2013) 249-259).
;
_refine_ls_abs_structure_Flack 0.03(2)
_refine_ls_extinction_method none
_refine_ls_goodness_of_fit_ref 1.007
_refine_ls_hydrogen_treatment constr
_refine_ls_matrix_type full
_refine_ls_number_parameters 399
_refine_ls_number_reflns 5742
_refine_ls_number_restraints 340
_refine_ls_restrained_S_all 0.998
_refine_ls_R_factor_all 0.0830
_refine_ls_R_factor_gt 0.0542
_refine_ls_shift/su_max 0.000
_refine_ls_shift/su_mean 0.000
_refine_ls_structure_factor_coef Fsqd
_refine_ls_weighting_details 'w=1/[\s^2^(Fo^2^)+(0.0680P)^2^] where P=(Fo^2^+2Fc^2^)/3'
_refine_ls_weighting_scheme calc
_refine_ls_wR_factor_gt 0.1224
_refine_ls_wR_factor_ref 0.1362
_reflns_Friedel_coverage 0.557
_reflns_Friedel_fraction_full 0.584
_reflns_Friedel_fraction_max 0.554
_reflns_number_gt 4225
_reflns_number_total 5742
_reflns_threshold_expression 'I > 2\s(I)'
_cod_data_source_file c6dt04266j2.cif
_cod_data_source_block 1
_cod_depositor_comments 'Adding full bibliography for 7041312.cif.'
_cod_original_cell_volume 16316(2)
_cod_database_code 7041312
_shelx_shelxl_version_number 2016/6
_shelx_space_group_comment
;
The symmetry employed for this shelxl refinement is uniquely defined
by the following loop, which should always be used as a source of
symmetry information in preference to the above space-group names.
They are only intended as comments.
;
_shelx_estimated_absorpt_t_min 0.377
_shelx_estimated_absorpt_t_max 0.499

loop_
_space_group_symop_id
_space_group_symop_operation_xyz
1 'x, y, z'
2 '-y, x-y, z'
3 '-x+y, -x, z'
4 '-y, -x, z+1/2'
5 '-x+y, y, z+1/2'
6 'x, x-y, z+1/2'
7 'x+2/3, y+1/3, z+1/3'
8 '-y+2/3, x-y+1/3, z+1/3'
9 '-x+y+2/3, -x+1/3, z+1/3'
10 '-y+2/3, -x+1/3, z+5/6'
11 '-x+y+2/3, y+1/3, z+5/6'
12 'x+2/3, x-y+1/3, z+5/6'
13 'x+1/3, y+2/3, z+2/3'
14 '-y+1/3, x-y+2/3, z+2/3'
15 '-x+y+1/3, -x+2/3, z+2/3'
16 '-y+1/3, -x+2/3, z+7/6'
17 '-x+y+1/3, y+2/3, z+7/6'
18 'x+1/3, x-y+2/3, z+7/6'

loop_
_atom_site_label
_atom_site_type_symbol
_atom_site_fract_x
_atom_site_fract_y
_atom_site_fract_z
_atom_site_U_iso_or_equiv
_atom_site_adp_type
_atom_site_occupancy
_atom_site_site_symmetry_order
_atom_site_calc_flag
_atom_site_refinement_flags_posn
_atom_site_refinement_flags_adp
_atom_site_refinement_flags_occupancy
_atom_site_disorder_assembly
_atom_site_disorder_group
Dy1 Dy 0.54674(5) 0.51047(5) 0.13877(3) 0.0244(3) Uani 1 1 d . . . . .
Dy2 Dy 0.44629(5) 0.48763(5) 0.22996(3) 0.0259(3) Uani 1 1 d . . . . .
Cl1 Cl 0.6347(3) 0.6365(3) 0.1596(2) 0.0358(15) Uani 1 1 d . . . . .
Cl2 Cl 0.3738(4) 0.3578(3) 0.2060(2) 0.0492(19) Uani 1 1 d . . . . .
O1W O 0.5379(7) 0.4962(7) 0.2073(5) 0.021(4) Uani 1 1 d . . . . .
H10D H 0.568834 0.494238 0.223384 0.025 Uiso 1 1 calc R U . . .
O2W O 0.4529(7) 0.4992(7) 0.1622(6) 0.028(4) Uani 1 1 d . . . . .
H10C H 0.420838 0.499283 0.146254 0.033 Uiso 1 1 calc R U . . .
N1 N 0.5216(10) 0.5763(10) 0.0877(6) 0.036(5) Uani 1 1 d D U . . .
H1A H 0.491419 0.583983 0.097872 0.043 Uiso 1 1 calc R U . . .
H1B H 0.557296 0.614406 0.083541 0.043 Uiso 1 1 calc R U . . .
N2 N 0.4767(8) 0.4408(8) 0.0804(6) 0.035(5) Uani 1 1 d D U . . .
H2C H 0.506835 0.435215 0.063031 0.042 Uiso 1 1 calc R U . . .
N3 N 0.5058(10) 0.3892(10) 0.1478(6) 0.046(6) Uani 1 1 d D U . . .
H3C H 0.481081 0.375553 0.172859 0.056 Uiso 0.732(8) 1 calc R U P A 1
H3M H 0.471234 0.380381 0.167060 0.056 Uiso 0.268(8) 1 calc R U P A 2
N4 N 0.6408(9) 0.4904(10) 0.1562(6) 0.037(5) Uani 1 1 d D U . . .
H4H H 0.659093 0.517714 0.180087 0.045 Uiso 0.732(8) 1 calc R U P A 1
H4M H 0.653338 0.499475 0.184509 0.045 Uiso 0.268(8) 1 calc R U P A 2
N5 N 0.6330(9) 0.5470(9) 0.0835(5) 0.032(4) Uani 1 1 d D U . . .
H5A H 0.617652 0.517622 0.063862 0.039 Uiso 1 1 calc R U . . .
H5B H 0.639336 0.584337 0.073329 0.039 Uiso 1 1 calc R U . . .
N6 N 0.4673(11) 0.4282(11) 0.2857(6) 0.042(5) Uani 1 1 d D U . . .
H6A H 0.431111 0.390101 0.288959 0.051 Uiso 1 1 calc R U . . .
H6B H 0.497690 0.419638 0.277002 0.051 Uiso 1 1 calc R U . . .
N7 N 0.4862(13) 0.5493(12) 0.2956(8) 0.071(6) Uani 1 1 d D U . . .
H7C H 0.459708 0.570237 0.297236 0.086 Uiso 1 1 calc R U . . .
N8 N 0.5147(11) 0.6126(11) 0.2210(7) 0.056(6) Uani 1 1 d D U . . .
H8C H 0.551368 0.620962 0.203666 0.067 Uiso 1 1 calc R U . . .
N9 N 0.3766(9) 0.5384(10) 0.2124(7) 0.051(6) Uani 1 1 d D U . . .
H4C H 0.366667 0.530483 0.183784 0.061 Uiso 1 1 calc R U . . .
N10 N 0.3413(10) 0.4375(11) 0.2692(7) 0.053(6) Uani 1 1 d D U . . .
H10A H 0.329574 0.396951 0.276263 0.064 Uiso 1 1 calc R U . . .
H10B H 0.345927 0.460407 0.291263 0.064 Uiso 1 1 calc R U . . .
C1 C 0.4980(12) 0.5415(11) 0.0485(8) 0.056(8) Uani 1 1 d D U . . .
H1C H 0.534597 0.546119 0.033032 0.068 Uiso 1 1 calc R U . . .
H1D H 0.477027 0.560732 0.033303 0.068 Uiso 1 1 calc R U . . .
C2 C 0.4501(12) 0.4698(11) 0.0556(9) 0.064(8) Uani 1 1 d D U . . .
H2A H 0.411147 0.465287 0.068093 0.076 Uiso 1 1 calc R U . . .
H2B H 0.437827 0.447391 0.030072 0.076 Uiso 1 1 calc R U . . .
C3 C 0.4295(11) 0.3747(10) 0.0938(8) 0.053(7) Uani 1 1 d D U . . .
H3A H 0.406873 0.347817 0.070850 0.063 Uiso 1 1 calc R U . . .
H3B H 0.397554 0.376111 0.111285 0.063 Uiso 1 1 calc R U . . .
C4 C 0.4641(13) 0.3456(11) 0.1160(8) 0.056(7) Uani 1 1 d D U . . .
H4A H 0.432315 0.304495 0.127764 0.067 Uiso 1 1 calc R U . . .
H4B H 0.490328 0.337303 0.097346 0.067 Uiso 1 1 calc R U . . .
C5 C 0.5608(15) 0.3782(17) 0.1519(13) 0.061(9) Uani 0.732(8) 1 d D U P A 1
H5C H 0.572201 0.371115 0.125206 0.074 Uiso 0.732(8) 1 calc R U P A 1
H5D H 0.545459 0.337860 0.166536 0.074 Uiso 0.732(8) 1 calc R U P A 1
C6 C 0.6223(16) 0.4279(12) 0.1717(13) 0.063(8) Uani 0.732(8) 1 d D U P A 1
H6E H 0.615696 0.427293 0.200409 0.075 Uiso 0.732(8) 1 calc R U P A 1
H6F H 0.656467 0.417811 0.166733 0.075 Uiso 0.732(8) 1 calc R U P A 1
C5B C 0.551(3) 0.387(6) 0.176(3) 0.061(14) Uani 0.268(8) 1 d D U P A 2
H5E H 0.540874 0.343148 0.182500 0.073 Uiso 0.268(8) 1 calc R U P A 2
H5F H 0.556280 0.411646 0.200249 0.073 Uiso 0.268(8) 1 calc R U P A 2
C6B C 0.609(4) 0.4214(18) 0.147(3) 0.056(12) Uani 0.268(8) 1 d D U P A 2
H6C H 0.638881 0.405383 0.151128 0.067 Uiso 0.268(8) 1 calc R U P A 2
H6D H 0.594018 0.413575 0.119722 0.067 Uiso 0.268(8) 1 calc R U P A 2
C7 C 0.6954(13) 0.5156(16) 0.1306(9) 0.077(8) Uani 1 1 d D U . . .
H7A H 0.698954 0.479536 0.119995 0.092 Uiso 1 1 calc R U . . .
H7B H 0.733975 0.542045 0.146517 0.092 Uiso 1 1 calc R U . . .
C8 C 0.6946(12) 0.5555(15) 0.0963(9) 0.071(8) Uani 1 1 d D U . . .
H8A H 0.722241 0.600924 0.103307 0.086 Uiso 1 1 calc R U . . .
H8B H 0.714446 0.546879 0.073485 0.086 Uiso 1 1 calc R U . . .
C9 C 0.4871(19) 0.4574(16) 0.3245(9) 0.092(12) Uani 1 1 d D U . . .
H9A H 0.534112 0.482063 0.326182 0.111 Uiso 1 1 calc R U . . .
H9B H 0.470966 0.424178 0.345092 0.111 Uiso 1 1 calc R U . . .
C10 C 0.459(2) 0.5020(17) 0.3304(10) 0.119(13) Uani 1 1 d D U . . .
H10M H 0.473076 0.524673 0.355786 0.142 Uiso 1 1 calc R U . . .
H10N H 0.412117 0.477597 0.329614 0.142 Uiso 1 1 calc R U . . .
C11 C 0.5510(16) 0.6056(16) 0.2902(11) 0.101(11) Uani 1 1 d D U . . .
H11A H 0.581351 0.592243 0.281040 0.121 Uiso 1 1 calc R U . . .
H11B H 0.566989 0.629488 0.315061 0.121 Uiso 1 1 calc R U . . .
C12 C 0.5424(17) 0.6470(15) 0.2585(8) 0.091(11) Uani 1 1 d D U . . .
H12A H 0.514390 0.662187 0.269176 0.109 Uiso 1 1 calc R U . . .
H12B H 0.584354 0.684858 0.252902 0.109 Uiso 1 1 calc R U . . .
C13 C 0.4772(12) 0.6362(13) 0.1994(9) 0.066(7) Uani 1 1 d D U . . .
H13A H 0.472840 0.623070 0.171564 0.080 Uiso 1 1 calc R U . . .
H13B H 0.499735 0.683287 0.200413 0.080 Uiso 1 1 calc R U . . .
C14 C 0.4108(12) 0.6091(11) 0.2180(9) 0.058(6) Uani 1 1 d D U . . .
H14A H 0.414612 0.619678 0.246303 0.069 Uiso 1 1 calc R U . . .
H14B H 0.387009 0.627447 0.205049 0.069 Uiso 1 1 calc R U . . .
C15 C 0.3157(12) 0.5084(12) 0.2329(10) 0.063(7) Uani 1 1 d D U . . .
H15A H 0.283783 0.511703 0.216488 0.076 Uiso 1 1 calc R U . . .
H15B H 0.320245 0.531628 0.257736 0.076 Uiso 1 1 calc R U . . .
C16 C 0.2913(12) 0.4379(13) 0.2423(9) 0.067(8) Uani 1 1 d D U . . .
H16A H 0.249525 0.418711 0.255713 0.080 Uiso 1 1 calc R U . . .
H16B H 0.286754 0.413691 0.217981 0.080 Uiso 1 1 calc R U . . .
Se1 Se 0.64839(14) 0.49811(13) 0.27621(11) 0.0598(9) Uani 1 1 d . . . . .
Se3 Se 0.86575(16) 0.43493(18) 0.00252(11) 0.0730(10) Uani 1 1 d . . . . .
As1 As 0.65377(16) 0.40812(15) 0.29318(12) 0.0299(12) Uani 0.732(8) 1 d . U P A 1
Se2 Se 0.7494(2) 0.4305(2) 0.25588(17) 0.0435(12) Uani 0.732(8) 1 d . U P A 1
As2 As 0.76679(17) 0.38649(19) 0.03359(12) 0.0464(11) Uani 0.803(5) 1 d . U P B 1
Se4 Se 0.7159(2) 0.4371(2) 0.00121(19) 0.0763(17) Uani 0.803(5) 1 d . U P B 1
As1' As 0.6663(6) 0.4166(6) 0.2471(4) 0.058(4) Uani 0.268(8) 1 d . U P A 2
Se2' Se 0.7571(8) 0.4246(9) 0.2813(7) 0.079(5) Uani 0.268(8) 1 d . U P A 2
As2' As 0.7635(10) 0.3768(11) -0.0089(7) 0.098(6) Uani 0.197(5) 1 d . U P B 2
Se4' Se 0.7260(13) 0.4195(14) 0.0431(10) 0.128(8) Uani 0.197(5) 1 d . U P B 2

loop_
_atom_site_aniso_label
_atom_site_aniso_U_11
_atom_site_aniso_U_22
_atom_site_aniso_U_33
_atom_site_aniso_U_23
_atom_site_aniso_U_13
_atom_site_aniso_U_12
Dy1 0.0274(6) 0.0283(6) 0.0194(7) 0.0017(5) -0.0009(5) 0.0153(5)
Dy2 0.0273(6) 0.0331(6) 0.0195(7) 0.0020(5) 0.0001(5) 0.0166(5)
Cl1 0.040(3) 0.031(3) 0.030(4) 0.000(3) -0.004(3) 0.013(3)
Cl2 0.063(5) 0.035(4) 0.036(4) 0.005(3) 0.007(4) 0.015(3)
O1W 0.031(8) 0.032(9) 0.005(9) -0.001(7) 0.002(7) 0.019(7)
O2W 0.027(8) 0.027(9) 0.035(12) 0.002(8) -0.008(7) 0.017(7)
N1 0.045(11) 0.037(10) 0.034(12) -0.001(9) -0.006(9) 0.027(9)
N2 0.025(9) 0.045(10) 0.022(10) 0.005(9) 0.001(8) 0.007(8)
N3 0.062(13) 0.036(11) 0.037(13) 0.000(10) -0.002(11) 0.021(10)
N4 0.049(11) 0.070(13) 0.012(10) 0.014(9) 0.001(9) 0.044(10)
N5 0.044(10) 0.045(10) 0.012(9) 0.007(8) -0.004(8) 0.025(9)
N6 0.054(12) 0.049(12) 0.029(12) 0.003(10) -0.001(10) 0.029(10)
N7 0.104(15) 0.073(13) 0.047(13) 0.016(11) -0.006(12) 0.052(12)
N8 0.057(13) 0.050(13) 0.056(15) -0.018(11) 0.008(12) 0.024(11)
N9 0.051(12) 0.064(13) 0.044(13) 0.002(11) -0.004(10) 0.033(10)
N10 0.057(12) 0.061(12) 0.049(13) 0.013(11) 0.015(11) 0.035(10)
C1 0.048(14) 0.058(16) 0.057(19) 0.001(14) -0.011(13) 0.022(12)
C2 0.043(13) 0.056(14) 0.053(16) 0.007(13) -0.021(12) -0.004(12)
C3 0.051(13) 0.036(12) 0.038(13) 0.011(11) -0.018(11) -0.004(10)
C4 0.063(13) 0.026(11) 0.053(14) 0.003(11) -0.018(12) 0.004(10)
C5 0.076(15) 0.045(14) 0.057(16) 0.022(14) -0.032(14) 0.026(12)
C6 0.062(15) 0.053(14) 0.072(17) 0.027(14) -0.020(14) 0.028(12)
C5B 0.063(19) 0.052(19) 0.06(2) 0.027(19) -0.013(19) 0.023(17)
C6B 0.054(18) 0.059(18) 0.056(19) 0.021(18) -0.013(18) 0.029(16)
C7 0.054(14) 0.089(16) 0.066(16) 0.035(15) 0.002(13) 0.019(13)
C8 0.052(14) 0.089(17) 0.076(18) 0.028(15) 0.003(14) 0.038(13)
C9 0.13(2) 0.067(19) 0.05(2) -0.003(16) -0.038(19) 0.028(18)
C10 0.17(3) 0.08(2) 0.08(2) -0.003(19) -0.02(2) 0.04(2)
C11 0.118(19) 0.087(18) 0.074(18) -0.020(16) -0.027(17) 0.033(16)
C12 0.098(18) 0.060(17) 0.060(18) -0.027(15) 0.033(16) -0.002(15)
C13 0.088(16) 0.048(13) 0.062(16) 0.013(12) 0.005(14) 0.033(12)
C14 0.077(14) 0.070(14) 0.066(16) -0.014(12) -0.009(13) 0.066(12)
C15 0.065(14) 0.076(16) 0.082(17) 0.006(14) 0.006(14) 0.060(13)
C16 0.038(13) 0.092(18) 0.08(2) -0.015(16) -0.007(14) 0.040(13)
Se1 0.0600(19) 0.0438(15) 0.081(3) -0.0110(16) -0.0284(18) 0.0299(15)
Se3 0.068(2) 0.089(2) 0.056(2) -0.0032(19) -0.0155(17) 0.0344(19)
As1 0.0337(19) 0.0298(19) 0.028(2) 0.0001(16) -0.0024(16) 0.0173(15)
Se2 0.045(2) 0.040(2) 0.047(3) 0.007(2) 0.004(3) 0.0226(19)
As2 0.046(2) 0.054(2) 0.037(2) 0.0027(19) -0.0045(18) 0.0239(19)
Se4 0.070(3) 0.067(3) 0.100(5) 0.020(3) 0.013(3) 0.041(2)
As1' 0.059(7) 0.051(7) 0.058(9) -0.002(6) -0.022(6) 0.022(6)
Se2' 0.058(8) 0.074(9) 0.105(14) 0.008(11) -0.007(10) 0.033(7)
As2' 0.086(10) 0.096(10) 0.073(10) 0.002(9) 0.011(9) 0.017(9)
Se4' 0.106(11) 0.106(11) 0.124(12) 0.004(11) 0.006(11) 0.018(10)

loop_
_atom_type_symbol
_atom_type_description
_atom_type_scat_dispersion_real
_atom_type_scat_dispersion_imag
_atom_type_scat_source
C C 0.0033 0.0016 'International Tables Vol C Tables 4.2.6.8 and 6.1.1.4'
H H 0.0000 0.0000 'International Tables Vol C Tables 4.2.6.8 and 6.1.1.4'
N N 0.0061 0.0033 'International Tables Vol C Tables 4.2.6.8 and 6.1.1.4'
O O 0.0106 0.0060 'International Tables Vol C Tables 4.2.6.8 and 6.1.1.4'
Cl Cl 0.1484 0.1585 'International Tables Vol C Tables 4.2.6.8 and 6.1.1.4'
As As 0.0499 2.0058 'International Tables Vol C Tables 4.2.6.8 and 6.1.1.4'
Se Se -0.0929 2.2259 'International Tables Vol C Tables 4.2.6.8 and 6.1.1.4'
Dy Dy -0.1892 4.4098 'International Tables Vol C Tables 4.2.6.8 and 6.1.1.4'

loop_
_geom_angle_atom_site_label_1
_geom_angle_atom_site_label_2
_geom_angle_atom_site_label_3
_geom_angle
_geom_angle_site_symmetry_1
_geom_angle_site_symmetry_3
O2W Dy1 O1W 68.0(5) . .
O2W Dy1 N3 91.7(6) . .
O1W Dy1 N3 76.2(6) . .
O2W Dy1 N2 84.4(7) . .
O1W Dy1 N2 132.6(6) . .
N3 Dy1 N2 66.5(6) . .
O2W Dy1 N5 150.2(6) . .
O1W Dy1 N5 139.6(5) . .
N3 Dy1 N5 104.8(7) . .
N2 Dy1 N5 79.8(6) . .
O2W Dy1 N4 143.1(6) . .
O1W Dy1 N4 76.8(5) . .
N3 Dy1 N4 69.0(6) . .
N2 Dy1 N4 113.3(6) . .
N5 Dy1 N4 66.7(5) . .
O2W Dy1 N1 77.6(6) . .
O1W Dy1 N1 135.5(6) . .
N3 Dy1 N1 133.5(6) . .
N2 Dy1 N1 67.5(6) . .
N5 Dy1 N1 73.0(6) . .
N4 Dy1 N1 138.5(6) . .
O2W Dy1 Cl1 102.2(4) . .
O1W Dy1 Cl1 82.7(4) . .
N3 Dy1 Cl1 148.4(5) . .
N2 Dy1 Cl1 142.3(4) . .
N5 Dy1 Cl1 76.7(5) . .
N4 Dy1 Cl1 83.5(5) . .
N1 Dy1 Cl1 77.7(5) . .
O2W Dy1 Dy2 34.5(5) . .
O1W Dy1 Dy2 33.5(3) . .
N3 Dy1 Dy2 83.4(5) . .
N2 Dy1 Dy2 111.3(4) . .
N5 Dy1 Dy2 168.4(4) . .
N4 Dy1 Dy2 109.9(4) . .
N1 Dy1 Dy2 107.5(5) . .
Cl1 Dy1 Dy2 92.02(14) . .
O1W Dy2 O2W 69.2(5) . .
O1W Dy2 N10 155.9(6) . .
O2W Dy2 N10 124.3(6) . .
O1W Dy2 N6 80.9(6) . .
O2W Dy2 N6 141.0(6) . .
N10 Dy2 N6 77.3(7) . .
O1W Dy2 N7 100.1(7) . .
O2W Dy2 N7 143.5(7) . .
N10 Dy2 N7 79.7(8) . .
N6 Dy2 N7 64.4(7) . .
O1W Dy2 N9 135.8(6) . .
O2W Dy2 N9 74.8(6) . .
N10 Dy2 N9 67.7(6) . .
N6 Dy2 N9 141.9(7) . .
N7 Dy2 N9 93.9(8) . .
O1W Dy2 N8 80.3(6) . .
O2W Dy2 N8 77.3(6) . .
N10 Dy2 N8 120.4(7) . .
N6 Dy2 N8 122.6(7) . .
N7 Dy2 N8 66.4(7) . .
N9 Dy2 N8 67.4(7) . .
O1W Dy2 Cl2 92.2(4) . .
O2W Dy2 Cl2 79.4(4) . .
N10 Dy2 Cl2 73.1(6) . .
N6 Dy2 Cl2 77.2(5) . .
N7 Dy2 Cl2 136.9(5) . .
N9 Dy2 Cl2 105.5(5) . .
N8 Dy2 Cl2 156.7(5) . .
O1W Dy2 Dy1 35.1(4) . .
O2W Dy2 Dy1 34.1(3) . .
N10 Dy2 Dy1 154.0(5) . .
N6 Dy2 Dy1 112.9(5) . .
N7 Dy2 Dy1 126.2(6) . .
N9 Dy2 Dy1 105.2(5) . .
N8 Dy2 Dy1 75.5(5) . .
Cl2 Dy2 Dy1 85.64(16) . .
Dy2 O1W Dy1 111.4(6) . .
Dy2 O1W H10D 124.3 . .
Dy1 O1W H10D 124.3 . .
Dy1 O2W Dy2 111.4(6) . .
Dy1 O2W H10C 124.3 . .
Dy2 O2W H10C 124.3 . .
C1 N1 Dy1 112.2(15) . .
C1 N1 H1A 109.2 . .
Dy1 N1 H1A 109.2 . .
C1 N1 H1B 109.2 . .
Dy1 N1 H1B 109.2 . .
H1A N1 H1B 107.9 . .
C2 N2 C3 114.2(17) . .
C2 N2 Dy1 115.7(16) . .
C3 N2 Dy1 111.2(14) . .
C2 N2 H2C 104.8 . .
C3 N2 H2C 104.8 . .
Dy1 N2 H2C 104.8 . .
C5B N3 C4 134(6) . .
C5 N3 C4 107(2) . .
C5B N3 Dy1 104(5) . .
C5 N3 Dy1 110.0(18) . .
C4 N3 Dy1 117.0(14) . .
C5 N3 H3C 107.5 . .
C4 N3 H3C 107.5 . .
Dy1 N3 H3C 107.5 . .
C5B N3 H3M 97.2 . .
C4 N3 H3M 97.2 . .
Dy1 N3 H3M 97.2 . .
C7 N4 C6 114(3) . .
C7 N4 C6B 102(4) . .
C7 N4 Dy1 118.9(15) . .
C6 N4 Dy1 115.6(17) . .
C6B N4 Dy1 99(4) . .
C7 N4 H4H 101.6 . .
C6 N4 H4H 101.6 . .
Dy1 N4 H4H 101.6 . .
C7 N4 H4M 112.0 . .
C6B N4 H4M 112.0 . .
Dy1 N4 H4M 112.0 . .
C8 N5 Dy1 114.7(15) . .
C8 N5 H5A 108.6 . .
Dy1 N5 H5A 108.6 . .
C8 N5 H5B 108.6 . .
Dy1 N5 H5B 108.6 . .
H5A N5 H5B 107.6 . .
C9 N6 Dy2 120.0(18) . .
C9 N6 H6A 107.3 . .
Dy2 N6 H6A 107.3 . .
C9 N6 H6B 107.3 . .
Dy2 N6 H6B 107.3 . .
H6A N6 H6B 106.9 . .
C11 N7 C10 129(3) . .
C11 N7 Dy2 110(2) . .
C10 N7 Dy2 110(2) . .
C11 N7 H7C 101.1 . .
C10 N7 H7C 101.1 . .
Dy2 N7 H7C 101.1 . .
C13 N8 C12 113(2) . .
C13 N8 Dy2 110.1(15) . .
C12 N8 Dy2 113.1(18) . .
C13 N8 H8C 106.5 . .
C12 N8 H8C 106.5 . .
Dy2 N8 H8C 106.5 . .
C15 N9 C14 111(2) . .
C15 N9 Dy2 112.9(15) . .
C14 N9 Dy2 113.2(15) . .
C15 N9 H4C 106.5 . .
C14 N9 H4C 106.5 . .
Dy2 N9 H4C 106.5 . .
C16 N10 Dy2 106.7(16) . .
C16 N10 H10A 110.4 . .
Dy2 N10 H10A 110.4 . .
C16 N10 H10B 110.4 . .
Dy2 N10 H10B 110.4 . .
H10A N10 H10B 108.6 . .
N1 C1 C2 110(2) . .
N1 C1 H1C 109.6 . .
C2 C1 H1C 109.6 . .
N1 C1 H1D 109.6 . .
C2 C1 H1D 109.6 . .
H1C C1 H1D 108.1 . .
N2 C2 C1 111.8(19) . .
N2 C2 H2A 109.3 . .
C1 C2 H2A 109.3 . .
N2 C2 H2B 109.3 . .
C1 C2 H2B 109.3 . .
H2A C2 H2B 107.9 . .
N2 C3 C4 109.8(19) . .
N2 C3 H3A 109.7 . .
C4 C3 H3A 109.7 . .
N2 C3 H3B 109.7 . .
C4 C3 H3B 109.7 . .
H3A C3 H3B 108.2 . .
N3 C4 C3 111(2) . .
N3 C4 H4A 109.4 . .
C3 C4 H4A 109.4 . .
N3 C4 H4B 109.4 . .
C3 C4 H4B 109.4 . .
H4A C4 H4B 108.0 . .
N3 C5 C6 121(3) . .
N3 C5 H5C 107.2 . .
C6 C5 H5C 107.2 . .
N3 C5 H5D 107.2 . .
C6 C5 H5D 107.2 . .
H5C C5 H5D 106.8 . .
N4 C6 C5 110(3) . .
N4 C6 H6E 109.7 . .
C5 C6 H6E 109.7 . .
N4 C6 H6F 109.7 . .
C5 C6 H6F 109.7 . .
H6E C6 H6F 108.2 . .
N3 C5B C6B 93(6) . .
N3 C5B H5E 113.0 . .
C6B C5B H5E 113.0 . .
N3 C5B H5F 113.0 . .
C6B C5B H5F 113.0 . .
H5E C5B H5F 110.4 . .
N4 C6B C5B 107(6) . .
N4 C6B H6C 110.3 . .
C5B C6B H6C 110.3 . .
N4 C6B H6D 110.3 . .
C5B C6B H6D 110.3 . .
H6C C6B H6D 108.5 . .
N4 C7 C8 116(2) . .
N4 C7 H7A 108.4 . .
C8 C7 H7A 108.4 . .
N4 C7 H7B 108.4 . .
C8 C7 H7B 108.4 . .
H7A C7 H7B 107.4 . .
N5 C8 C7 118(2) . .
N5 C8 H8A 107.8 . .
C7 C8 H8A 107.8 . .
N5 C8 H8B 107.8 . .
C7 C8 H8B 107.8 . .
H8A C8 H8B 107.1 . .
N6 C9 C10 108(3) . .
N6 C9 H9A 110.2 . .
C10 C9 H9A 110.2 . .
N6 C9 H9B 110.2 . .
C10 C9 H9B 110.2 . .
H9A C9 H9B 108.5 . .
C9 C10 N7 104(3) . .
C9 C10 H10M 110.9 . .
N7 C10 H10M 110.9 . .
C9 C10 H10N 110.9 . .
N7 C10 H10N 110.9 . .
H10M C10 H10N 108.9 . .
N7 C11 C12 105(3) . .
N7 C11 H11A 110.8 . .
C12 C11 H11A 110.8 . .
N7 C11 H11B 110.8 . .
C12 C11 H11B 110.8 . .
H11A C11 H11B 108.9 . .
N8 C12 C11 114(3) . .
N8 C12 H12A 108.8 . .
C11 C12 H12A 108.8 . .
N8 C12 H12B 108.8 . .
C11 C12 H12B 108.8 . .
H12A C12 H12B 107.7 . .
N8 C13 C14 110(2) . .
N8 C13 H13A 109.6 . .
C14 C13 H13A 109.6 . .
N8 C13 H13B 109.6 . .
C14 C13 H13B 109.6 . .
H13A C13 H13B 108.1 . .
N9 C14 C13 107.4(19) . .
N9 C14 H14A 110.2 . .
C13 C14 H14A 110.2 . .
N9 C14 H14B 110.2 . .
C13 C14 H14B 110.2 . .
H14A C14 H14B 108.5 . .
N9 C15 C16 113(2) . .
N9 C15 H15A 109.1 . .
C16 C15 H15A 109.1 . .
N9 C15 H15B 109.1 . .
C16 C15 H15B 109.1 . .
H15A C15 H15B 107.8 . .
N10 C16 C15 106(2) . .
N10 C16 H16A 110.6 . .
C15 C16 H16A 110.6 . .
N10 C16 H16B 110.6 . .
C15 C16 H16B 110.6 . .
H16A C16 H16B 108.8 . .
Se1 As1 Se2 98.87(19) . .
Se1 As1 Se2 106.63(19) . 2_655
Se2 As1 Se2 101.8(3) . 2_655
As1 Se2 As1 89.0(2) . 3_665
Se3 As2 Se4 101.35(19) . .
Se3 As2 Se4 97.92(19) . 3_665
Se4 As2 Se4 103.1(3) . 3_665
As2 Se4 As2 98.3(3) . 2_655
Se2' As1' Se1 105.4(7) . .
Se2' As1' Se1 91.8(7) 2_655 .
Se3 As2' Se4' 98.1(11) . .
Se3 As2' Se4' 116.3(12) . 3_665
Se4' As2' Se4' 74.6(13) . 3_665
As2' Se4' As2' 83.7(14) . 2_655

loop_
_geom_bond_atom_site_label_1
_geom_bond_atom_site_label_2
_geom_bond_distance
_geom_bond_site_symmetry_2
Dy1 O2W 2.250(14) .
Dy1 O1W 2.305(16) .
Dy1 N3 2.56(2) .
Dy1 N2 2.558(19) .
Dy1 N5 2.565(18) .
Dy1 N4 2.574(17) .
Dy1 N1 2.58(2) .
Dy1 Cl1 2.749(6) .
Dy1 Dy2 3.7350(13) .
Dy2 O1W 2.216(13) .
Dy2 O2W 2.272(19) .
Dy2 N10 2.53(2) .
Dy2 N6 2.53(2) .
Dy2 N7 2.54(3) .
Dy2 N9 2.56(2) .
Dy2 N8 2.59(2) .
Dy2 Cl2 2.794(7) .
O1W H10D 0.9300 .
O2W H10C 0.9300 .
N1 C1 1.50(2) .
N1 H1A 0.8900 .
N1 H1B 0.8900 .
N2 C2 1.41(2) .
N2 C3 1.472(19) .
N2 H2C 0.9800 .
N3 C5B 1.45(3) .
N3 C5 1.46(2) .
N3 C4 1.47(2) .
N3 H3C 0.9800 .
N3 H3M 0.9800 .
N4 C7 1.41(2) .
N4 C6 1.42(2) .
N4 C6B 1.45(3) .
N4 H4H 0.9800 .
N4 H4M 0.9800 .
N5 C8 1.44(2) .
N5 H5A 0.8900 .
N5 H5B 0.8900 .
N6 C9 1.43(2) .
N6 H6A 0.8900 .
N6 H6B 0.8900 .
N7 C11 1.46(2) .
N7 C10 1.52(2) .
N7 H7C 0.9800 .
N8 C13 1.46(2) .
N8 C12 1.46(2) .
N8 H8C 0.9800 .
N9 C15 1.43(2) .
N9 C14 1.47(2) .
N9 H4C 0.9800 .
N10 C16 1.49(2) .
N10 H10A 0.8900 .
N10 H10B 0.8900 .
C1 C2 1.52(2) .
C1 H1C 0.9700 .
C1 H1D 0.9700 .
C2 H2A 0.9700 .
C2 H2B 0.9700 .
C3 C4 1.51(2) .
C3 H3A 0.9700 .
C3 H3B 0.9700 .
C4 H4A 0.9700 .
C4 H4B 0.9700 .
C5 C6 1.50(2) .
C5 H5C 0.9700 .
C5 H5D 0.9700 .
C6 H6E 0.9700 .
C6 H6F 0.9700 .
C5B C6B 1.53(3) .
C5B H5E 0.9700 .
C5B H5F 0.9700 .
C6B H6C 0.9700 .
C6B H6D 0.9700 .
C7 C8 1.49(2) .
C7 H7A 0.9700 .
C7 H7B 0.9700 .
C8 H8A 0.9700 .
C8 H8B 0.9700 .
C9 C10 1.52(2) .
C9 H9A 0.9700 .
C9 H9B 0.9700 .
C10 H10M 0.9700 .
C10 H10N 0.9700 .
C11 C12 1.53(2) .
C11 H11A 0.9700 .
C11 H11B 0.9700 .
C12 H12A 0.9700 .
C12 H12B 0.9700 .
C13 C14 1.51(2) .
C13 H13A 0.9700 .
C13 H13B 0.9700 .
C14 H14A 0.9700 .
C14 H14B 0.9700 .
C15 C16 1.51(2) .
C15 H15A 0.9700 .
C15 H15B 0.9700 .
C16 H16A 0.9700 .
C16 H16B 0.9700 .
Se1 As1 2.277(4) .
Se1 As1' 2.387(14) .
Se3 As2' 2.14(2) .
Se3 As2 2.285(5) .
As1 Se2 2.405(6) .
As1 Se2 2.410(6) 2_655
As2 Se4 2.351(6) .
As2 Se4 2.372(6) 3_665
As1' Se2' 2.36(2) .
As1' Se2' 2.38(2) 2_655
As2' Se4' 2.39(4) .
As2' Se4' 2.77(4) 3_665
